data_7060123
loop_
_publ_author_name
'Lu, Lu'
'Wang, Jun'
'Shi, Chuncheng'
'Sun, Yanchun'
'Wu, Weiping'
'Pan, Ying'
'Muddassir, Mohd.'

_publ_section_title
;
 Four structural diversity MOF-photocatalysts readily prepared for the
 degradation of the methyl violet dye under UV-visible light
;
_journal_issue 2
_journal_name_full 'New Journal of Chemistry'
_journal_page_first 551
_journal_page_last 560
_journal_paper_doi 10.1039/D0NJ04478D
_journal_volume 45
_journal_year 2021
_chemical_formula_moiety '0.5(C96 H60 Mn4 N8 O20)'
_chemical_formula_sum 'C48 H30 Mn2 N4 O10'
_chemical_formula_weight 932.64
_space_group_crystal_system monoclinic
_space_group_IT_number 13
_space_group_name_Hall '-P 2yac'
_space_group_name_H-M_alt 'P 1 2/n 1'
_atom_sites_solution_hydrogens geom
_audit_creation_date 2020-10-12
_audit_creation_method
;
Olex2 1.2
(compiled 2018.05.29 svn.r3508 for OlexSys, GUI svn.r5506)
;
_audit_update_record
;
2020-10-13 deposited with the CCDC.	2020-11-19 downloaded from the CCDC.
;
_cell_angle_alpha 90
_cell_angle_beta 94.791(4)
_cell_angle_gamma 90
_cell_formula_units_Z 2
_cell_length_a 10.0573(5)
_cell_length_b 9.4584(5)
_cell_length_c 21.6947(11)
_cell_measurement_reflns_used 2674
_cell_measurement_temperature 180.01(10)
_cell_measurement_theta_max 71.9610
_cell_measurement_theta_min 4.6890
_cell_volume 2056.52(18)
_computing_cell_refinement 'CrysAlisPro 1.171.40.61a (Rigaku OD, 2019)'
_computing_data_collection 'CrysAlisPro 1.171.40.61a (Rigaku OD, 2019)'
_computing_data_reduction 'CrysAlisPro 1.171.40.61a (Rigaku OD, 2019)'
_computing_molecular_graphics 'Olex2 (Dolomanov et al., 2009)'
_computing_publication_material 'Olex2 (Dolomanov et al., 2009)'
_computing_structure_refinement 'ShelXL (Sheldrick, 2015)'
_computing_structure_solution 'ShelXS (Sheldrick, 2015)'
_diffrn_ambient_environment N~2~
_diffrn_ambient_temperature 180.01(10)
_diffrn_detector 'CCD plate'
_diffrn_detector_area_resol_mean 10.6525
_diffrn_detector_type Atlas
_diffrn_measured_fraction_theta_full 0.994
_diffrn_measured_fraction_theta_max 0.994
_diffrn_measurement_details
;
List of Runs (angles in degrees, time in seconds):

  # Type    Start    End  Width  t~exp~   \w     \q     \k     \f   Frames
#--------------------------------------------------------------------------
  1  \w    -71.00  -8.00   1.00    1.20    --  -40.08 125.00  60.00   63
  2  \w    -57.00  32.00   1.00    1.20    --  -40.08  38.00 -30.00   89
  3  \w     30.00  93.00   1.00    1.20    --   40.08-125.00 -30.00   63
  4  \w     44.00 106.00   1.00    3.00    --  103.61 -94.00  90.00   62
  5  \w    104.00 177.00   1.00    3.00    --  103.61  77.00-150.00   73
  6  \w     53.00 113.00   1.00    3.00    --  103.61 -45.00 120.00   60
  7  \w     31.00 111.00   1.00    3.00    --  103.61 -45.00 -60.00   80
  8  \w     82.00 171.00   1.00    3.00    --  103.61  30.00-180.00   89
;
_diffrn_measurement_device 'four-circle diffractometer'
_diffrn_measurement_device_type 'SuperNova, Dual, Cu at home/near, Atlas'
_diffrn_measurement_method '\w scans'
_diffrn_orient_matrix_type 'CrysAlisPro convention (1999,Acta A55,543-557)'
_diffrn_orient_matrix_UB_11 0.0688514000
_diffrn_orient_matrix_UB_12 0.1320812000
_diffrn_orient_matrix_UB_13 -0.0240518000
_diffrn_orient_matrix_UB_21 -0.0532733000
_diffrn_orient_matrix_UB_22 -0.0375048000
_diffrn_orient_matrix_UB_23 -0.0665630000
_diffrn_orient_matrix_UB_31 -0.1267231000
_diffrn_orient_matrix_UB_32 0.0877741000
_diffrn_orient_matrix_UB_33 0.0077988000
_diffrn_radiation_monochromator mirror
_diffrn_radiation_probe x-ray
_diffrn_radiation_type CuK\a
_diffrn_radiation_wavelength 1.54184
_diffrn_reflns_av_R_equivalents 0.0436
_diffrn_reflns_av_unetI/netI 0.0560
_diffrn_reflns_Laue_measured_fraction_full 0.994
_diffrn_reflns_Laue_measured_fraction_max 0.994
_diffrn_reflns_limit_h_max 11
_diffrn_reflns_limit_h_min -11
_diffrn_reflns_limit_k_max 11
_diffrn_reflns_limit_k_min -8
_diffrn_reflns_limit_l_max 23
_diffrn_reflns_limit_l_min -25
_diffrn_reflns_number 6464
_diffrn_reflns_point_group_measured_fraction_full 0.994
_diffrn_reflns_point_group_measured_fraction_max 0.994
_diffrn_reflns_theta_full 65.989
_diffrn_reflns_theta_max 65.989
_diffrn_reflns_theta_min 4.090
_diffrn_source 'micro-focus sealed X-ray tube'
_diffrn_source_type 'SuperNova (Cu) X-ray Source'
_exptl_absorpt_coefficient_mu 5.569
_exptl_absorpt_correction_T_max 1.00000
_exptl_absorpt_correction_T_min 0.50149
_exptl_absorpt_correction_type multi-scan
_exptl_absorpt_process_details
;
CrysAlisPro 1.171.40.61a (Rigaku Oxford Diffraction, 2019)
Empirical absorption correction using spherical harmonics,
 implemented in SCALE3 ABSPACK scaling algorithm.
;
_exptl_crystal_colour colourless
_exptl_crystal_colour_primary colourless
_exptl_crystal_density_diffrn 1.506
_exptl_crystal_description block
_exptl_crystal_F_000 952
_exptl_crystal_size_max 0.11
_exptl_crystal_size_mid 0.08
_exptl_crystal_size_min 0.06
_platon_squeeze_details
;
TITL exp_37881_a.res in P2/n
CELL   10.0573    9.4584   21.6947     90.00     94.79     90.00
SPGR P2/n
# Solvent Accessible Volume =       163
# Electrons Found in S.A.V. =        40
# Note: Atoms in Void as Cxxx and Qxxx all others
C101 0.780 0.098 0.316 !       5.28 eA-3
C102 0.750 0.281 0.247 !       0.50 eA-3
;
_refine_diff_density_max 0.379
_refine_diff_density_min -0.453
_refine_diff_density_rms 0.060
_refine_ls_extinction_method none
_refine_ls_goodness_of_fit_ref 1.066
_refine_ls_hydrogen_treatment constr
_refine_ls_matrix_type full
_refine_ls_number_parameters 289
_refine_ls_number_reflns 3573
_refine_ls_number_restraints 0
_refine_ls_restrained_S_all 1.066
_refine_ls_R_factor_all 0.0541
_refine_ls_R_factor_gt 0.0445
_refine_ls_shift/su_max 0.000
_refine_ls_shift/su_mean 0.000
_refine_ls_structure_factor_coef Fsqd
_refine_ls_weighting_details 'w=1/[\s^2^(Fo^2^)+(0.0442P)^2^+0.3687P] where P=(Fo^2^+2Fc^2^)/3'
_refine_ls_weighting_scheme calc
_refine_ls_wR_factor_gt 0.1053
_refine_ls_wR_factor_ref 0.1121
_reflns_Friedel_coverage 0.000
_reflns_number_gt 3043
_reflns_number_total 3573
_reflns_threshold_expression 'I > 2\s(I)'
_cod_data_source_file d0nj04478d2.cif
_cod_data_source_block 4_sq
_cod_depositor_comments 'Adding full bibliography for 7060122--7060125.cif.'
_cod_database_code 7060123
_shelx_shelxl_version_number 2014/7
_shelx_space_group_comment
;
The symmetry employed for this shelxl refinement is uniquely defined
by the following loop, which should always be used as a source of
symmetry information in preference to the above space-group names.
They are only intended as comments.
;
_shelx_estimated_absorpt_t_max 0.731
_shelx_estimated_absorpt_t_min 0.579
_diffrn_oxdiff_digest_frames
;
01afd02ba64a644f52ed3fa2d9204bae030003278fa
;
_reflns_odcompleteness_completeness 99.21
_reflns_odcompleteness_iscentric 1
_reflns_odcompleteness_theta 66.97
_olex2_refinement_description
;
1. Fixed Uiso
 At 1.2 times of:
  All C(H) groups, All C(H,H) groups
2.a Secondary CH2 refined with riding coordinates:
 C21(H21A,H21B)
2.b Aromatic/amide H refined with riding coordinates:
 C1(H1), C2(H2), C3(H3), C5(H5), C6(H6), C8(H8), C9(H9), C10(H10), C15(H15),
 C17(H17), C19(H19), C23(H23), C24(H24)
;
_platon_squeeze_void_probe_radius 1.20
_olex2_submission_special_instructions 'No special instructions were received'
_oxdiff_exptl_absorpt_empirical_details
;
Empirical correction (ABSPACK) includes:
- Absorption correction using spherical harmonics
- Frame scaling
;
_oxdiff_exptl_absorpt_empirical_full_max 3.722
_oxdiff_exptl_absorpt_empirical_full_min 0.612

loop_
_space_group_symop_operation_xyz
'x, y, z'
'-x+1/2, y, -z+1/2'
'-x, -y, -z'
'x-1/2, -y, z-1/2'

loop_
_atom_site_label
_atom_site_type_symbol
_atom_site_fract_x
_atom_site_fract_y
_atom_site_fract_z
_atom_site_U_iso_or_equiv
_atom_site_adp_type
_atom_site_occupancy
_atom_site_site_symmetry_order
_atom_site_calc_flag
_atom_site_refinement_flags_posn
_atom_site_refinement_flags_adp
_atom_site_refinement_flags_occupancy
_atom_site_disorder_assembly
_atom_site_disorder_group
Mn1 Mn 0.39317(4) 0.82032(5) 0.31827(2) 0.02323(14) Uani 1 1 d . . . . .
O1 O 0.25856(19) 0.6631(2) 0.16507(10) 0.0327(5) Uani 1 1 d . . . . .
O2 O 0.3843(2) 0.8170(2) 0.21975(10) 0.0325(5) Uani 1 1 d . . . . .
O3 O 0.8681(2) 0.8451(2) 0.17900(11) 0.0380(6) Uani 1 1 d . . . . .
O4 O 0.9634(2) 0.6555(2) 0.14620(12) 0.0405(6) Uani 1 1 d . . . . .
O5 O 0.5912(2) 0.3296(3) 0.07689(15) 0.0555(8) Uani 1 1 d . . . . .
N1 N 0.3972(2) 1.0567(3) 0.30969(12) 0.0282(5) Uani 1 1 d . . . . .
N2 N 0.3507(2) 0.9091(3) 0.41133(12) 0.0284(6) Uani 1 1 d . . . . .
C1 C 0.4226(4) 1.1273(4) 0.25898(17) 0.0469(9) Uani 1 1 d . . . . .
H1 H 0.4312 1.0773 0.2226 0.056 Uiso 1 1 calc R . . . .
C2 C 0.4370(6) 1.2750(4) 0.2586(2) 0.0674(14) Uani 1 1 d . . . . .
H2 H 0.4540 1.3215 0.2223 0.081 Uiso 1 1 calc R . . . .
C3 C 0.4261(5) 1.3500(4) 0.3116(2) 0.0560(11) Uani 1 1 d . . . . .
H3 H 0.4346 1.4479 0.3115 0.067 Uiso 1 1 calc R . . . .
C4 C 0.4020(3) 1.2787(4) 0.36614(17) 0.0371(8) Uani 1 1 d . . . . .
C5 C 0.3930(3) 1.3482(4) 0.42418(18) 0.0445(9) Uani 1 1 d . . . . .
H5 H 0.4023 1.4459 0.4266 0.053 Uiso 1 1 calc R . . . .
C6 C 0.3712(3) 1.2738(4) 0.47578(18) 0.0452(9) Uani 1 1 d . . . . .
H6 H 0.3676 1.3209 0.5132 0.054 Uiso 1 1 calc R . . . .
C7 C 0.3534(3) 1.1231(4) 0.47331(16) 0.0363(8) Uani 1 1 d . . . . .
C8 C 0.3293(3) 1.0404(4) 0.52536(16) 0.0419(9) Uani 1 1 d . . . . .
H8 H 0.3235 1.0828 0.5637 0.050 Uiso 1 1 calc R . . . .
C9 C 0.3144(3) 0.8973(4) 0.51898(16) 0.0426(9) Uani 1 1 d . . . . .
H9 H 0.2962 0.8419 0.5527 0.051 Uiso 1 1 calc R . . . .
C10 C 0.3270(3) 0.8353(4) 0.46124(15) 0.0356(7) Uani 1 1 d . . . . .
H10 H 0.3184 0.7376 0.4577 0.043 Uiso 1 1 calc R . . . .
C11 C 0.3630(3) 1.0520(3) 0.41730(14) 0.0294(7) Uani 1 1 d . . . . .
C12 C 0.3871(3) 1.1304(3) 0.36264(14) 0.0279(6) Uani 1 1 d . . . . .
C13 C 0.3699(3) 0.7119(3) 0.18501(13) 0.0246(6) Uani 1 1 d . . . . .
C14 C 0.4931(3) 0.6437(3) 0.16271(13) 0.0229(6) Uani 1 1 d . . . . .
C15 C 0.6167(3) 0.7088(3) 0.17387(13) 0.0236(6) Uani 1 1 d . . . . .
H15 H 0.6247 0.7924 0.1964 0.028 Uiso 1 1 calc R . . . .
C16 C 0.7283(3) 0.6475(3) 0.15084(14) 0.0263(6) Uani 1 1 d . . . . .
C17 C 0.7167(3) 0.5205(3) 0.11891(16) 0.0344(7) Uani 1 1 d . . . . .
H17 H 0.7919 0.4786 0.1046 0.041 Uiso 1 1 calc R . . . .
C18 C 0.5933(3) 0.4562(3) 0.10831(16) 0.0354(8) Uani 1 1 d . . . . .
C19 C 0.4799(3) 0.5184(3) 0.12923(14) 0.0292(7) Uani 1 1 d . . . . .
H19 H 0.3966 0.4767 0.1209 0.035 Uiso 1 1 calc R . . . .
C20 C 0.8640(3) 0.7201(3) 0.15978(13) 0.0269(6) Uani 1 1 d . . . . .
C21 C 0.4669(3) 0.2591(4) 0.06826(18) 0.0417(8) Uani 1 1 d . . . . .
H21A H 0.4021 0.3190 0.0452 0.050 Uiso 1 1 calc R . . . .
H21B H 0.4341 0.2381 0.1080 0.050 Uiso 1 1 calc R . . . .
C22 C 0.4852(3) 0.1239(3) 0.03324(15) 0.0327(7) Uani 1 1 d . . . . .
C23 C 0.4936(3) -0.0052(4) 0.06368(15) 0.0336(7) Uani 1 1 d . . . . .
H23 H 0.4890 -0.0092 0.1063 0.040 Uiso 1 1 calc R . . . .
C24 C 0.5089(3) -0.1283(3) 0.03024(15) 0.0332(7) Uani 1 1 d . . . . .
H24 H 0.5152 -0.2148 0.0507 0.040 Uiso 1 1 calc R . . . .

loop_
_atom_site_aniso_label
_atom_site_aniso_U_11
_atom_site_aniso_U_22
_atom_site_aniso_U_33
_atom_site_aniso_U_23
_atom_site_aniso_U_13
_atom_site_aniso_U_12
Mn1 0.0217(2) 0.0172(2) 0.0315(3) -0.00050(19) 0.00648(17) 0.00056(18)
O1 0.0214(10) 0.0302(12) 0.0470(13) -0.0027(10) 0.0054(9) 0.0035(9)
O2 0.0373(12) 0.0233(11) 0.0390(12) -0.0071(10) 0.0150(9) 0.0019(9)
O3 0.0334(12) 0.0345(13) 0.0468(13) -0.0096(11) 0.0077(10) -0.0109(10)
O4 0.0212(11) 0.0336(13) 0.0676(16) 0.0001(12) 0.0080(10) -0.0039(10)
O5 0.0295(12) 0.0364(14) 0.103(2) -0.0413(15) 0.0214(13) -0.0098(11)
N1 0.0280(13) 0.0218(13) 0.0351(13) 0.0003(11) 0.0051(10) -0.0003(10)
N2 0.0248(12) 0.0275(14) 0.0335(13) 0.0010(11) 0.0066(10) 0.0010(10)
C1 0.076(3) 0.0283(18) 0.0383(19) -0.0003(15) 0.0132(18) -0.0070(18)
C2 0.122(4) 0.028(2) 0.054(2) 0.0068(19) 0.021(3) -0.013(2)
C3 0.084(3) 0.0189(17) 0.066(3) 0.0002(18) 0.009(2) -0.0089(19)
C4 0.0339(17) 0.0239(16) 0.053(2) -0.0068(15) 0.0020(15) 0.0007(13)
C5 0.0398(19) 0.0284(18) 0.065(2) -0.0174(18) 0.0050(17) 0.0029(15)
C6 0.0394(19) 0.042(2) 0.055(2) -0.0245(18) 0.0062(16) 0.0039(16)
C7 0.0238(15) 0.044(2) 0.0418(18) -0.0117(16) 0.0046(13) 0.0032(14)
C8 0.0330(17) 0.060(2) 0.0333(17) -0.0124(17) 0.0060(14) 0.0016(16)
C9 0.0358(18) 0.060(2) 0.0332(17) 0.0040(17) 0.0085(14) -0.0004(17)
C10 0.0300(16) 0.0411(19) 0.0363(17) 0.0053(15) 0.0054(13) -0.0016(15)
C11 0.0218(14) 0.0305(17) 0.0365(16) -0.0066(14) 0.0062(12) 0.0020(12)
C12 0.0233(14) 0.0225(15) 0.0378(16) -0.0072(13) 0.0030(12) 0.0029(12)
C13 0.0218(14) 0.0212(15) 0.0306(15) 0.0047(13) 0.0022(11) 0.0014(11)
C14 0.0218(14) 0.0199(14) 0.0273(14) -0.0011(12) 0.0035(11) 0.0009(11)
C15 0.0264(15) 0.0182(14) 0.0264(14) -0.0034(11) 0.0032(11) -0.0021(11)
C16 0.0215(14) 0.0241(15) 0.0331(16) -0.0009(13) 0.0022(12) -0.0025(12)
C17 0.0240(15) 0.0274(17) 0.053(2) -0.0093(15) 0.0121(14) -0.0010(13)
C18 0.0262(15) 0.0258(17) 0.055(2) -0.0166(15) 0.0085(14) -0.0028(13)
C19 0.0218(14) 0.0255(16) 0.0408(17) -0.0052(14) 0.0064(12) -0.0034(12)
C20 0.0298(16) 0.0229(15) 0.0274(14) 0.0044(12) -0.0012(12) -0.0051(12)
C21 0.0310(17) 0.0342(19) 0.061(2) -0.0205(17) 0.0120(15) -0.0077(15)
C22 0.0280(15) 0.0297(17) 0.0410(18) -0.0110(14) 0.0064(13) -0.0051(13)
C23 0.0323(16) 0.0379(18) 0.0315(15) -0.0045(14) 0.0078(13) -0.0065(14)
C24 0.0316(16) 0.0260(16) 0.0426(18) 0.0006(14) 0.0056(14) -0.0025(13)

loop_
_atom_type_symbol
_atom_type_description
_atom_type_scat_dispersion_real
_atom_type_scat_dispersion_imag
_atom_type_scat_source
C C 0.0181 0.0091 'International Tables Vol C Tables 4.2.6.8 and 6.1.1.4'
H H 0.0000 0.0000 'International Tables Vol C Tables 4.2.6.8 and 6.1.1.4'
Mn Mn -0.5299 2.8052 'International Tables Vol C Tables 4.2.6.8 and 6.1.1.4'
N N 0.0311 0.0180 'International Tables Vol C Tables 4.2.6.8 and 6.1.1.4'
O O 0.0492 0.0322 'International Tables Vol C Tables 4.2.6.8 and 6.1.1.4'

loop_
_geom_angle_atom_site_label_1
_geom_angle_atom_site_label_2
_geom_angle_atom_site_label_3
_geom_angle
_geom_angle_site_symmetry_1
_geom_angle_site_symmetry_3
_geom_angle_publ_flag
O1 Mn1 O3 140.52(8) 2 2_655 ?
O1 Mn1 O4 84.65(8) 2 2_655 ?
O1 Mn1 N1 135.25(8) 2 . ?
O1 Mn1 N2 85.30(9) 2 . ?
O1 Mn1 C20 112.13(9) 2 2_655 ?
O2 Mn1 O1 100.64(8) . 2 ?
O2 Mn1 O3 89.11(8) . 2_655 ?
O2 Mn1 O4 108.04(9) . 2_655 ?
O2 Mn1 N1 86.05(9) . . ?
O2 Mn1 N2 154.93(9) . . ?
O2 Mn1 C20 97.88(9) . 2_655 ?
O3 Mn1 C20 28.41(9) 2_655 2_655 ?
O4 Mn1 O3 56.08(8) 2_655 2_655 ?
O4 Mn1 N1 135.53(9) 2_655 . ?
O4 Mn1 N2 96.70(9) 2_655 . ?
O4 Mn1 C20 27.80(9) 2_655 2_655 ?
N1 Mn1 O3 83.12(8) . 2_655 ?
N1 Mn1 N2 73.14(9) . . ?
N1 Mn1 C20 110.59(9) . 2_655 ?
N2 Mn1 O3 101.80(9) . 2_655 ?
N2 Mn1 C20 102.39(9) . 2_655 ?
C13 O1 Mn1 107.99(18) . 2 ?
C13 O2 Mn1 127.57(19) . . ?
C20 O3 Mn1 85.47(18) . 2_655 ?
C20 O4 Mn1 94.89(19) . 2_655 ?
C18 O5 C21 116.8(2) . . ?
C1 N1 Mn1 125.1(2) . . ?
C1 N1 C12 118.4(3) . . ?
C12 N1 Mn1 116.1(2) . . ?
C10 N2 Mn1 126.4(2) . . ?
C10 N2 C11 117.8(3) . . ?
C11 N2 Mn1 115.52(19) . . ?
N1 C1 H1 118.9 . . ?
N1 C1 C2 122.1(3) . . ?
C2 C1 H1 118.9 . . ?
C1 C2 H2 120.1 . . ?
C3 C2 C1 119.8(4) . . ?
C3 C2 H2 120.1 . . ?
C2 C3 H3 120.2 . . ?
C2 C3 C4 119.6(3) . . ?
C4 C3 H3 120.2 . . ?
C3 C4 C5 123.5(3) . . ?
C3 C4 C12 117.2(3) . . ?
C12 C4 C5 119.3(3) . . ?
C4 C5 H5 119.5 . . ?
C6 C5 C4 121.0(3) . . ?
C6 C5 H5 119.5 . . ?
C5 C6 H6 119.6 . . ?
C5 C6 C7 120.8(3) . . ?
C7 C6 H6 119.6 . . ?
C8 C7 C6 123.3(3) . . ?
C11 C7 C6 119.5(3) . . ?
C11 C7 C8 117.2(3) . . ?
C7 C8 H8 120.2 . . ?
C9 C8 C7 119.5(3) . . ?
C9 C8 H8 120.2 . . ?
C8 C9 H9 120.4 . . ?
C8 C9 C10 119.3(3) . . ?
C10 C9 H9 120.4 . . ?
N2 C10 C9 123.1(3) . . ?
N2 C10 H10 118.5 . . ?
C9 C10 H10 118.5 . . ?
N2 C11 C7 123.2(3) . . ?
N2 C11 C12 117.0(3) . . ?
C7 C11 C12 119.8(3) . . ?
N1 C12 C4 122.8(3) . . ?
N1 C12 C11 117.6(3) . . ?
C4 C12 C11 119.6(3) . . ?
O1 C13 C14 117.7(3) . . ?
O2 C13 O1 123.8(3) . . ?
O2 C13 C14 118.4(3) . . ?
C15 C14 C13 120.0(3) . . ?
C15 C14 C19 120.9(3) . . ?
C19 C14 C13 119.0(3) . . ?
C14 C15 H15 120.4 . . ?
C14 C15 C16 119.2(3) . . ?
C16 C15 H15 120.4 . . ?
C15 C16 C20 120.4(3) . . ?
C17 C16 C15 120.2(3) . . ?
C17 C16 C20 119.4(3) . . ?
C16 C17 H17 120.0 . . ?
C18 C17 C16 120.0(3) . . ?
C18 C17 H17 120.0 . . ?
O5 C18 C17 116.2(3) . . ?
O5 C18 C19 123.3(3) . . ?
C17 C18 C19 120.5(3) . . ?
C14 C19 C18 119.0(3) . . ?
C14 C19 H19 120.5 . . ?
C18 C19 H19 120.5 . . ?
O3 C20 Mn1 66.13(16) . 2_655 ?
O3 C20 C16 118.1(3) . . ?
O4 C20 Mn1 57.31(16) . 2_655 ?
O4 C20 O3 123.0(3) . . ?
O4 C20 C16 118.8(3) . . ?
C16 C20 Mn1 173.7(2) . 2_655 ?
O5 C21 H21A 109.9 . . ?
O5 C21 H21B 109.9 . . ?
O5 C21 C22 108.8(3) . . ?
H21A C21 H21B 108.3 . . ?
C22 C21 H21A 109.9 . . ?
C22 C21 H21B 109.9 . . ?
C23 C22 C21 120.8(3) . . ?
C24 C22 C21 119.6(3) 3_655 . ?
C24 C22 C23 119.6(3) 3_655 . ?
C22 C23 H23 120.2 . . ?
C24 C23 C22 119.7(3) . . ?
C24 C23 H23 120.2 . . ?
C22 C24 C23 120.7(3) 3_655 . ?
C22 C24 H24 119.6 3_655 . ?
C23 C24 H24 119.6 . . ?

loop_
_geom_bond_atom_site_label_1
_geom_bond_atom_site_label_2
_geom_bond_distance
_geom_bond_site_symmetry_2
_geom_bond_publ_flag
Mn1 O1 2.182(2) 2 ?
Mn1 O2 2.132(2) . ?
Mn1 O3 2.409(2) 2_655 ?
Mn1 O4 2.218(2) 2_655 ?
Mn1 N1 2.244(3) . ?
Mn1 N2 2.260(3) . ?
Mn1 C20 2.626(3) 2_655 ?
O1 Mn1 2.182(2) 2 ?
O1 C13 1.254(4) . ?
O2 C13 1.249(4) . ?
O3 Mn1 2.409(2) 2_655 ?
O3 C20 1.253(4) . ?
O4 Mn1 2.218(2) 2_655 ?
O4 C20 1.229(4) . ?
O5 C18 1.378(4) . ?
O5 C21 1.416(4) . ?
N1 C1 1.330(4) . ?
N1 C12 1.355(4) . ?
N2 C10 1.326(4) . ?
N2 C11 1.363(4) . ?
C1 H1 0.9300 . ?
C1 C2 1.404(5) . ?
C2 H2 0.9300 . ?
C2 C3 1.362(6) . ?
C3 H3 0.9300 . ?
C3 C4 1.401(6) . ?
C4 C5 1.430(5) . ?
C4 C12 1.412(4) . ?
C5 H5 0.9300 . ?
C5 C6 1.356(6) . ?
C6 H6 0.9300 . ?
C6 C7 1.436(5) . ?
C7 C8 1.412(5) . ?
C7 C11 1.399(4) . ?
C8 H8 0.9300 . ?
C8 C9 1.367(5) . ?
C9 H9 0.9300 . ?
C9 C10 1.399(5) . ?
C10 H10 0.9300 . ?
C11 C12 1.436(5) . ?
C13 C14 1.512(4) . ?
C14 C15 1.389(4) . ?
C14 C19 1.391(4) . ?
C15 H15 0.9300 . ?
C15 C16 1.393(4) . ?
C16 C17 1.386(4) . ?
C16 C20 1.526(4) . ?
C17 H17 0.9300 . ?
C17 C18 1.384(4) . ?
C18 C19 1.392(4) . ?
C19 H19 0.9300 . ?
C20 Mn1 2.626(3) 2_655 ?
C21 H21A 0.9700 . ?
C21 H21B 0.9700 . ?
C21 C22 1.506(4) . ?
C22 C23 1.388(5) . ?
C22 C24 1.384(5) 3_655 ?
C23 H23 0.9300 . ?
C23 C24 1.387(5) . ?
C24 C22 1.384(5) 3_655 ?
C24 H24 0.9300 . ?

loop_
_geom_torsion_atom_site_label_1
_geom_torsion_atom_site_label_2
_geom_torsion_atom_site_label_3
_geom_torsion_atom_site_label_4
_geom_torsion
_geom_torsion_site_symmetry_1
_geom_torsion_site_symmetry_2
_geom_torsion_site_symmetry_3
_geom_torsion_site_symmetry_4
_geom_torsion_publ_flag
Mn1 O1 C13 O2 14.0(4) 2 . . . ?
Mn1 O1 C13 C14 -162.5(2) 2 . . . ?
Mn1 O2 C13 O1 87.7(3) . . . . ?
Mn1 O2 C13 C14 -95.7(3) . . . . ?
Mn1 O3 C20 O4 -7.3(3) 2_655 . . . ?
Mn1 O3 C20 C16 174.9(2) 2_655 . . . ?
Mn1 O4 C20 O3 7.9(3) 2_655 . . . ?
Mn1 O4 C20 C16 -174.3(2) 2_655 . . . ?
Mn1 N1 C1 C2 -173.3(4) . . . . ?
Mn1 N1 C12 C4 173.2(2) . . . . ?
Mn1 N1 C12 C11 -5.4(3) . . . . ?
Mn1 N2 C10 C9 173.5(2) . . . . ?
Mn1 N2 C11 C7 -173.5(2) . . . . ?
Mn1 N2 C11 C12 6.5(3) . . . . ?
O1 C13 C14 C15 168.0(3) . . . . ?
O1 C13 C14 C19 -9.7(4) . . . . ?
O2 C13 C14 C15 -8.7(4) . . . . ?
O2 C13 C14 C19 173.6(3) . . . . ?
O5 C18 C19 C14 177.4(3) . . . . ?
O5 C21 C22 C23 102.0(4) . . . . ?
O5 C21 C22 C24 -79.3(4) . . . 3_655 ?
N1 C1 C2 C3 0.6(8) . . . . ?
N2 C11 C12 N1 -0.7(4) . . . . ?
N2 C11 C12 C4 -179.4(3) . . . . ?
C1 N1 C12 C4 0.2(5) . . . . ?
C1 N1 C12 C11 -178.4(3) . . . . ?
C1 C2 C3 C4 0.7(8) . . . . ?
C2 C3 C4 C5 178.1(4) . . . . ?
C2 C3 C4 C12 -1.5(6) . . . . ?
C3 C4 C5 C6 -179.2(4) . . . . ?
C3 C4 C12 N1 1.1(5) . . . . ?
C3 C4 C12 C11 179.6(3) . . . . ?
C4 C5 C6 C7 -1.4(5) . . . . ?
C5 C4 C12 N1 -178.5(3) . . . . ?
C5 C4 C12 C11 0.0(5) . . . . ?
C5 C6 C7 C8 -179.4(3) . . . . ?
C5 C6 C7 C11 2.0(5) . . . . ?
C6 C7 C8 C9 -179.6(3) . . . . ?
C6 C7 C11 N2 178.4(3) . . . . ?
C6 C7 C11 C12 -1.6(4) . . . . ?
C7 C8 C9 C10 1.7(5) . . . . ?
C7 C11 C12 N1 179.2(3) . . . . ?
C7 C11 C12 C4 0.6(4) . . . . ?
C8 C7 C11 N2 -0.2(5) . . . . ?
C8 C7 C11 C12 179.8(3) . . . . ?
C8 C9 C10 N2 -1.2(5) . . . . ?
C10 N2 C11 C7 0.7(4) . . . . ?
C10 N2 C11 C12 -179.3(3) . . . . ?
C11 N2 C10 C9 0.0(5) . . . . ?
C11 C7 C8 C9 -1.0(5) . . . . ?
C12 N1 C1 C2 -1.1(6) . . . . ?
C12 C4 C5 C6 0.4(5) . . . . ?
C13 C14 C15 C16 -177.4(3) . . . . ?
C13 C14 C19 C18 179.5(3) . . . . ?
C14 C15 C16 C17 -2.1(5) . . . . ?
C14 C15 C16 C20 177.2(3) . . . . ?
C15 C14 C19 C18 1.8(5) . . . . ?
C15 C16 C17 C18 1.8(5) . . . . ?
C15 C16 C20 O3 -11.4(4) . . . . ?
C15 C16 C20 O4 170.7(3) . . . . ?
C16 C17 C18 O5 -179.2(3) . . . . ?
C16 C17 C18 C19 0.3(5) . . . . ?
C17 C16 C20 O3 167.8(3) . . . . ?
C17 C16 C20 O4 -10.1(4) . . . . ?
C17 C18 C19 C14 -2.1(5) . . . . ?
C18 O5 C21 C22 180.0(3) . . . . ?
C19 C14 C15 C16 0.3(4) . . . . ?
C20 C16 C17 C18 -177.4(3) . . . . ?
C21 O5 C18 C17 177.1(3) . . . . ?
C21 O5 C18 C19 -2.5(6) . . . . ?
C21 C22 C23 C24 179.2(3) . . . . ?
C22 C23 C24 C22 -0.5(5) . . . 3_655 ?
C24 C22 C23 C24 0.5(5) 3_655 . . . ?

loop_
_platon_squeeze_void_nr
_platon_squeeze_void_average_x
_platon_squeeze_void_average_y
_platon_squeeze_void_average_z
_platon_squeeze_void_volume
_platon_squeeze_void_count_electrons
_platon_squeeze_void_content
1 0.750 0.196 0.250 81 20 ' '
2 0.250 0.804 0.750 82 20 ' '
